data_7108861
loop_
_publ_author_name
'Patrick Nugent'
'Vanessah Rhodus'
'Tony Pham'
'Brant Tudor'
'Katherine Forrest'
'Lukasz Wojtas'
'Brian Space'
'Michael Zaworotko'

_publ_section_title
;
 Enhancement of CO2 selectivity in a pillared pcu MOM platform through
 pillar substitution
;
_journal_issue 16
_journal_name_full 'Chemical communications (Cambridge, England)'
_journal_page_first 1606
_journal_page_last 1608
_journal_paper_doi 10.1039/c3cc37695h
_journal_volume 49
_journal_year 2013
_chemical_formula_moiety 'C20 H16 Cu F6 N4 Sn'
_chemical_formula_sum 'C20 H16 Cu F6 N4 Sn'
_chemical_formula_weight 608.60
_chemical_name_systematic
;
?
;
_space_group_crystal_system tetragonal
_space_group_IT_number 123
_space_group_name_Hall '-P 4 2'
_space_group_name_H-M_alt 'P 4/m m m'
_symmetry_space_group_name_Hall '-P 4 2'
_symmetry_space_group_name_H-M 'P 4/m m m'
_atom_sites_solution_hydrogens geom
_atom_sites_solution_primary direct
_atom_sites_solution_secondary difmap
_audit_creation_date 2012-10-18
_audit_creation_method
;
Olex2 1.1
(compiled 2011.11.01 svn.r2039, GUI svn.r3906)
;
_cell_angle_alpha 90.000
_cell_angle_beta 90.000
_cell_angle_gamma 90.000
_cell_formula_units_Z 1
_cell_length_a 11.116(5)
_cell_length_b 11.116(5)
_cell_length_c 8.627(5)
_cell_measurement_temperature 228(2)
_cell_volume 1066.0(9)
_computing_data_collection 'APEX2 (Bruker, 2010)'
_computing_data_reduction 'SAINT (Bruker, 2009);XPREP(Sheldrick,2008)'
_computing_molecular_graphics
;
O. V. Dolomanov, L. J. Bourhis, R. J. Gildea, J. A. K. Howard and H. Puschmann,
OLEX2: a complete structure solution, refinement and analysis program.
J. Appl. Cryst. (2009). 42, 339-341.
;
_computing_publication_material
;
O. V. Dolomanov, L. J. Bourhis, R. J. Gildea, J. A. K. Howard and H. Puschmann,
OLEX2: a complete structure solution, refinement and analysis program.
J. Appl. Cryst. (2009). 42, 339-341.
;
_computing_structure_refinement
;
XL, G.M. Sheldrick, Acta Cryst.
(2008). A64, 112-122
;
_computing_structure_solution 'SHELXS-97 (Sheldrick, 2008)'
_diffrn_ambient_temperature 228(2)
_diffrn_measured_fraction_theta_full 0.995
_diffrn_measured_fraction_theta_max 0.995
_diffrn_measurement_device_type 'BRUKER SMART APEXII CCD'
_diffrn_measurement_method 'omega scans'
_diffrn_radiation_monochromator graphite
_diffrn_radiation_type CuK\a
_diffrn_radiation_wavelength 1.54178
_diffrn_reflns_av_R_equivalents 0.0557
_diffrn_reflns_av_unetI/netI 0.0335
_diffrn_reflns_limit_h_max 12
_diffrn_reflns_limit_h_min -13
_diffrn_reflns_limit_k_max 12
_diffrn_reflns_limit_k_min -12
_diffrn_reflns_limit_l_max 10
_diffrn_reflns_limit_l_min -9
_diffrn_reflns_number 5235
_diffrn_reflns_theta_full 66.53
_diffrn_reflns_theta_max 66.53
_diffrn_reflns_theta_min 3.98
_diffrn_source 'fine-focus sealed tube'
_exptl_absorpt_coefficient_mu 5.587
_exptl_absorpt_correction_T_max 0.9726
_exptl_absorpt_correction_T_min 0.8965
_exptl_absorpt_correction_type multi-scan
_exptl_absorpt_process_details 'SADABS; (Sheldrick, 2003)'
_exptl_crystal_colour purple
_exptl_crystal_density_diffrn 0.948
_exptl_crystal_density_method 'not measured'
_exptl_crystal_description block
_exptl_crystal_F_000 297
_exptl_crystal_size_max 0.02
_exptl_crystal_size_mid 0.02
_exptl_crystal_size_min 0.01
_platon_squeeze_details
;
;
_refine_diff_density_max 0.687
_refine_diff_density_min -0.814
_refine_diff_density_rms 0.092
_refine_ls_extinction_method SHELXL
_refine_ls_goodness_of_fit_ref 1.188
_refine_ls_hydrogen_treatment constr
_refine_ls_matrix_type full
_refine_ls_number_parameters 40
_refine_ls_number_reflns 603
_refine_ls_number_restraints 0
_refine_ls_restrained_S_all 1.188
_refine_ls_R_factor_all 0.0328
_refine_ls_R_factor_gt 0.0317
_refine_ls_shift/su_max 0.000
_refine_ls_shift/su_mean 0.000
_refine_ls_structure_factor_coef Fsqd
_refine_ls_weighting_details 'calc w=1/[\s^2^(Fo^2^)+(0.0459P)^2^+0.0551P] where P=(Fo^2^+2Fc^2^)/3'
_refine_ls_weighting_scheme calc
_refine_ls_wR_factor_gt 0.0732
_refine_ls_wR_factor_ref 0.0748
_reflns_number_gt 584
_reflns_number_total 603
_reflns_threshold_expression >2sigma(I)
_cod_data_source_file c3cc37695h.txt
_cod_data_source_block SNIFSIX-1-Cu
_cod_database_code 7108861

loop_
_space_group_symop_id
_space_group_symop_operation_xyz
1 'x, y, z'
2 '-x, -y, z'
3 'x, -y, -z'
4 '-x, y, -z'
5 '-y, -x, -z'
6 'y, x, -z'
7 'y, -x, z'
8 '-y, x, z'
9 '-x, -y, -z'
10 'x, y, -z'
11 '-x, y, z'
12 'x, -y, z'
13 'y, x, z'
14 '-y, -x, z'
15 '-y, x, -z'
16 'y, -x, -z'

loop_
_atom_site_label
_atom_site_type_symbol
_atom_site_fract_x
_atom_site_fract_y
_atom_site_fract_z
_atom_site_U_iso_or_equiv
_atom_site_adp_type
_atom_site_occupancy
_atom_site_symmetry_multiplicity
_atom_site_calc_flag
_atom_site_refinement_flags
_atom_site_disorder_assembly
_atom_site_disorder_group
Sn01 Sn 0.0000 0.0000 0.0000 0.0247(2) Uani 1 16 d S . .
Cu1 Cu 0.0000 0.0000 0.5000 0.0190(3) Uani 1 16 d S . .
F003 F 0.0000 0.0000 0.2284(4) 0.0309(8) Uani 1 8 d S . .
N1 N 0.0000 0.1826(3) 0.5000 0.0257(7) Uani 1 4 d S . .
F1 F 0.0543(5) 0.1661(4) 0.0000 0.0716(16) Uani 0.50 2 d SP . .
C1 C 0.0000 0.4336(4) 0.5000 0.0349(10) Uani 1 4 d S . .
C2A C 0.0385(6) 0.3677(4) 0.3733(5) 0.054(2) Uani 0.50 1 d P A -1
H2A H 0.0652 0.4076 0.2836 0.065 Uiso 0.50 1 calc PR A -1
C3A C 0.0379(5) 0.2448(4) 0.3785(5) 0.0458(16) Uani 0.50 1 d P A -1
H3A H 0.0657 0.2023 0.2914 0.055 Uiso 0.50 1 calc PR A -1

loop_
_atom_site_aniso_label
_atom_site_aniso_U_11
_atom_site_aniso_U_22
_atom_site_aniso_U_33
_atom_site_aniso_U_23
_atom_site_aniso_U_13
_atom_site_aniso_U_12
Sn01 0.0244(2) 0.0244(2) 0.0253(3) 0.000 0.000 0.000
Cu1 0.0127(3) 0.0127(3) 0.0314(6) 0.000 0.000 0.000
F003 0.0339(12) 0.0339(12) 0.0250(14) 0.000 0.000 0.000
N1 0.0259(17) 0.0140(15) 0.0373(17) 0.000 0.000 0.000
F1 0.124(5) 0.043(2) 0.047(2) 0.000 0.000 -0.032(2)
C1 0.050(3) 0.017(2) 0.038(2) 0.000 0.000 0.000
C2A 0.101(6) 0.0213(19) 0.042(2) 0.0044(17) 0.026(3) -0.009(2)
C3A 0.075(5) 0.0199(18) 0.043(2) -0.0062(17) 0.022(2) -0.0052(19)

loop_
_atom_type_symbol
_atom_type_description
_atom_type_scat_dispersion_real
_atom_type_scat_dispersion_imag
_atom_type_scat_source
C C 0.0181 0.0091 'International Tables Vol C Tables 4.2.6.8 and 6.1.1.4'
H H 0.0000 0.0000 'International Tables Vol C Tables 4.2.6.8 and 6.1.1.4'
N N 0.0311 0.0180 'International Tables Vol C Tables 4.2.6.8 and 6.1.1.4'
F F 0.0727 0.0534 'International Tables Vol C Tables 4.2.6.8 and 6.1.1.4'
Cu Cu -1.9646 0.5888 'International Tables Vol C Tables 4.2.6.8 and 6.1.1.4'
Sn Sn 0.0259 5.4591 'International Tables Vol C Tables 4.2.6.8 and 6.1.1.4'

loop_
_geom_angle_atom_site_label_1
_geom_angle_atom_site_label_2
_geom_angle_atom_site_label_3
_geom_angle
_geom_angle_site_symmetry_1
_geom_angle_site_symmetry_3
F003 Sn01 F003 180.0 . 9
F1 Sn01 F003 90.0 3 .
F1 Sn01 F003 90.0 11 .
F1 Sn01 F003 90.0 15 .
F1 Sn01 F003 90.0 7 .
F1 Sn01 F003 90.0 . .
F1 Sn01 F003 90.0 13 .
F1 Sn01 F003 90.0 5 .
F1 Sn01 F003 90.0 9 .
F1 Sn01 F003 90.0 11 9
F1 Sn01 F003 90.0 3 9
F1 Sn01 F003 90.0 15 9
F1 Sn01 F003 90.0 7 9
F1 Sn01 F003 90.0 . 9
F1 Sn01 F003 90.0 13 9
F1 Sn01 F003 90.0 5 9
F1 Sn01 F003 90.0 9 9
F1 Sn01 F1 143.8(3) 9 11
F1 Sn01 F1 90.0 5 11
F1 Sn01 F1 90.0 13 11
F1 Sn01 F1 143.8(3) . 3
F1 Sn01 F1 36.2(3) 9 3
F1 Sn01 F1 90.0 5 3
F1 Sn01 F1 90.0 13 3
F1 Sn01 F1 180.0(3) 13 5
F1 Sn01 F1 126.2(3) . 5
F1 Sn01 F1 53.8(3) . 13
F1 Sn01 F1 180.0 . 9
F1 Sn01 F1 36.2(3) . 11
F1 Sn01 F1 53.8(3) 5 9
F1 Sn01 F1 126.2(3) 13 9
F1 Sn01 F1 90.0 . 7
F1 Sn01 F1 36.2(3) 13 7
F1 Sn01 F1 143.8(3) 5 7
F1 Sn01 F1 126.2(3) 3 15
F1 Sn01 F1 36.2(3) 5 15
F1 Sn01 F1 90.0 9 15
F1 Sn01 F1 53.8(3) 11 15
F1 Sn01 F1 143.8(3) 13 15
F1 Sn01 F1 90.0 . 15
F1 Sn01 F1 180.0(3) 11 3
F1 Sn01 F1 180.0(3) 15 7
F1 Sn01 F1 90.0 9 7
F1 Sn01 F1 126.2(3) 11 7
F1 Sn01 F1 53.8(3) 3 7
F003 Cu1 F003 180.0 9_556 .
N1 Cu1 F003 90.0 . 9_556
N1 Cu1 F003 90.0 13 9_556
N1 Cu1 F003 90.0 5_556 9_556
N1 Cu1 F003 90.0 9_556 9_556
N1 Cu1 F003 90.0 . .
N1 Cu1 F003 90.0 9_556 .
N1 Cu1 F003 90.0 5_556 .
N1 Cu1 F003 90.0 13 .
N1 Cu1 N1 90.0 5_556 9_556
N1 Cu1 N1 90.0 13 9_556
N1 Cu1 N1 180.0 13 5_556
N1 Cu1 N1 180.0 9_556 .
N1 Cu1 N1 90.0 5_556 .
N1 Cu1 N1 90.0 13 .
Sn01 F003 Cu1 180.0 . .
C3A N1 Cu1 121.5(2) . .
C3A N1 Cu1 121.5(2) 10_556 .
C3A N1 Cu1 121.5(2) 4_556 .
C3A N1 Cu1 121.5(2) 11 .
C3A N1 C3A 104.6(4) . 10_556
C3A N1 C3A 117.1(5) . 4_556
C3A N1 C3A 104.6(4) 4_556 11
C3A N1 C3A 117.1(5) 10_556 11
F1 F1 Sn01 63.12(17) 13 .
F1 F1 Sn01 71.88(17) 11 .
F1 F1 F1 135.0 11 13
C2A C1 C1 122.0(2) 11 9_566
C2A C1 C1 122.0(2) . 9_566
C2A C1 C1 122.0(2) 10_556 9_566
C2A C1 C1 122.0(2) 4_556 9_566
C2A C1 C2A 104.4(5) . 10_556
C2A C1 C2A 116.1(5) 11 10_556
C2A C1 C2A 104.4(5) 11 4_556
C2A C1 C2A 116.1(5) . 4_556
C3A C2A C1 120.1(4) . .
N1 C3A C2A 123.3(4) . .

loop_
_geom_bond_atom_site_label_1
_geom_bond_atom_site_label_2
_geom_bond_distance
_geom_bond_site_symmetry_2
Sn01 F003 1.971(3) .
Sn01 F003 1.971(3) 9
Sn01 F1 1.942(5) 3
Sn01 F1 1.942(5) 15
Sn01 F1 1.942(5) 7
Sn01 F1 1.942(5) .
Sn01 F1 1.942(5) 13
Sn01 F1 1.942(5) 5
Sn01 F1 1.942(5) 11
Sn01 F1 1.942(5) 9
Cu1 F003 2.343(3) 9_556
Cu1 F003 2.343(3) .
Cu1 N1 2.030(3) .
Cu1 N1 2.030(3) 13
Cu1 N1 2.030(3) 5_556
Cu1 N1 2.030(3) 9_556
N1 C3A 1.325(5) 4_556
N1 C3A 1.325(5) 11
N1 C3A 1.325(5) .
N1 C3A 1.325(5) 10_556
F1 F1 1.757(11) 13
F1 F1 1.208(12) 11
C1 C1 1.476(8) 9_566
C1 C2A 1.383(5) 4_556
C1 C2A 1.383(5) 10_556
C1 C2A 1.383(5) .
C1 C2A 1.383(5) 11
C2A C3A 1.367(6) .

loop_
_platon_squeeze_void_nr
_platon_squeeze_void_average_x
_platon_squeeze_void_average_y
_platon_squeeze_void_average_z
_platon_squeeze_void_volume
_platon_squeeze_void_count_electrons
_platon_squeeze_void_content
1 -0.027 0.495 -0.019 544 224 ' '
